data_2234322
loop_
_publ_author_name
'Ourari, Ali'
'Aggoun, Djouhra'
'Bouacida, Sofiane'

_publ_section_title
;
 1-{2-Hydroxy-6-[3-(pyrrol-1-yl)propoxy]phenyl}ethanone
;
_journal_coeditor_code LH5428
_journal_issue 4
_journal_name_full 'Acta Crystallographica Section E'
_journal_page_first o1083
_journal_paper_doi 10.1107/S1600536812010641
_journal_volume 68
_journal_year 2012
_chemical_formula_iupac 'C15 H17 N1 O3'
_chemical_formula_moiety 'C15 H17 N1 O3'
_chemical_formula_sum 'C15 H17 N O3'
_chemical_formula_weight 259.3
_chemical_name_systematic
;
1-{2-Hydroxy-6-[3-(pyrrol-1-yl)propoxy]phenyl}ethanone
;
_space_group_crystal_system triclinic
_space_group_IT_number 2
_space_group_name_Hall '-P 1'
_space_group_name_H-M_alt 'P -1'
_symmetry_space_group_name_Hall '-P 1'
_symmetry_space_group_name_H-M 'P -1'
_atom_sites_solution_hydrogens geom
_atom_sites_solution_primary direct
_atom_sites_solution_secondary difmap
_cell_angle_alpha 71.63(2)
_cell_angle_beta 75.2220(10)
_cell_angle_gamma 82.0810(10)
_cell_formula_units_Z 2
_cell_length_a 7.741(2)
_cell_length_b 9.2300(10)
_cell_length_c 10.4640(10)
_cell_measurement_reflns_used 2211
_cell_measurement_temperature 295(2)
_cell_measurement_theta_max 26.373
_cell_measurement_theta_min 0.998
_cell_volume 684.7(2)
_computing_cell_refinement 'SCALEPACK (Otwinowski & Minor, 1997)'
_computing_data_collection 'COLLECT (Nonius, 1998)'
_computing_data_reduction 'DENZO and SCALEPACK (Otwinowski & Minor, 1997)'
_computing_molecular_graphics 'ORTEP-3 for Windows (Farrugia, 1997) and DIAMOND (Brandenburg & Berndt, 2001)'
_computing_publication_material 'WinGX (Farrugia, 1999)'
_computing_structure_refinement 'SHELXL97 (Sheldrick, 2008)'
_computing_structure_solution 'SIR2002 (Burla <i>et al.</i>, 2005)'
_diffrn_ambient_temperature 295(2)
_diffrn_detector_area_resol_mean 9
_diffrn_measured_fraction_theta_full 0.934
_diffrn_measured_fraction_theta_max 0.926
_diffrn_measurement_device '95mm CCD camera on \k-goniostat'
_diffrn_measurement_device_type 'Nonius KappaCCD'
_diffrn_measurement_method 'CCD rotation images, thick slices'
_diffrn_radiation_monochromator graphite
_diffrn_radiation_type MoK\a
_diffrn_radiation_wavelength 0.71073
_diffrn_reflns_av_R_equivalents 0.0198
_diffrn_reflns_limit_h_max 8
_diffrn_reflns_limit_h_min -8
_diffrn_reflns_limit_k_max 11
_diffrn_reflns_limit_k_min -11
_diffrn_reflns_limit_l_max 13
_diffrn_reflns_limit_l_min -11
_diffrn_reflns_number 4238
_diffrn_reflns_theta_full 25
_diffrn_reflns_theta_max 26.37
_diffrn_reflns_theta_min 3.05
_exptl_absorpt_coefficient_mu 0.088
_exptl_absorpt_correction_type none
_exptl_crystal_colour white
_exptl_crystal_density_diffrn 1.258
_exptl_crystal_density_method 'not measured'
_exptl_crystal_description plate
_exptl_crystal_F_000 276
_exptl_crystal_size_max 0.15
_exptl_crystal_size_mid 0.08
_exptl_crystal_size_min 0.04
_refine_diff_density_max 0.179
_refine_diff_density_min -0.174
_refine_ls_extinction_method none
_refine_ls_goodness_of_fit_ref 1.049
_refine_ls_hydrogen_treatment mixed
_refine_ls_matrix_type full
_refine_ls_number_parameters 176
_refine_ls_number_reflns 2586
_refine_ls_number_restraints 0
_refine_ls_restrained_S_all 1.049
_refine_ls_R_factor_all 0.0613
_refine_ls_R_factor_gt 0.046
_refine_ls_shift/su_max 0
_refine_ls_shift/su_mean 0
_refine_ls_structure_factor_coef Fsqd
_refine_ls_weighting_details 'calc w=1/[\s^2^(Fo^2^)+(0.0614P)^2^+0.0857P] where P=(Fo^2^+2Fc^2^)/3'
_refine_ls_weighting_scheme calc
_refine_ls_wR_factor_gt 0.1166
_refine_ls_wR_factor_ref 0.1283
_reflns_number_gt 1995
_reflns_number_total 2586
_reflns_threshold_expression I>2\s(I)
_cod_data_source_file lh5428.cif
_cod_data_source_block I
_cod_database_code 2234322
_cod_database_fobs_code 2234322

loop_
_space_group_symop_operation_xyz
'x, y, z'
'-x, -y, -z'

loop_
_atom_site_type_symbol
_atom_site_label
_atom_site_fract_x
_atom_site_fract_y
_atom_site_fract_z
_atom_site_U_iso_or_equiv
_atom_site_adp_type
_atom_site_calc_flag
_atom_site_refinement_flags
_atom_site_occupancy
_atom_site_symmetry_multiplicity
C C1 0.22766(19) 0.41969(15) 0.52869(14) 0.0461(3) Uani d . 1 1
C C2 0.13789(18) 0.35148(15) 0.66752(14) 0.0462(3) Uani d . 1 1
C C3 0.1027(2) 0.19569(17) 0.70372(16) 0.0543(4) Uani d . 1 1
C C4 0.1559(2) 0.11311(18) 0.60838(19) 0.0641(4) Uani d . 1 1
H H4 0.1327 0.0104 0.6342 0.077 Uiso calc R 1 1
C C5 0.2426(2) 0.18421(18) 0.47626(18) 0.0653(5) Uani d . 1 1
H H5 0.278 0.1286 0.4126 0.078 Uiso calc R 1 1
C C6 0.2790(2) 0.33656(17) 0.43500(16) 0.0571(4) Uani d . 1 1
H H6 0.3378 0.3828 0.3445 0.069 Uiso calc R 1 1
C C7 0.0815(2) 0.43219(18) 0.77474(15) 0.0523(4) Uani d . 1 1
C C8 0.1265(2) 0.59134(19) 0.75300(18) 0.0631(4) Uani d . 1 1
H H8A 0.0639 0.6615 0.6879 0.095 Uiso calc R 1 1
H H8B 0.2531 0.5999 0.7177 0.095 Uiso calc R 1 1
H H8C 0.0914 0.6152 0.8393 0.095 Uiso calc R 1 1
C C9 0.3468(2) 0.64362(16) 0.35422(14) 0.0503(4) Uani d . 1 1
H H9A 0.2802 0.633 0.2911 0.06 Uiso calc R 1 1
H H9B 0.4663 0.5963 0.3328 0.06 Uiso calc R 1 1
C C10 0.3574(2) 0.81022(16) 0.33794(15) 0.0503(4) Uani d . 1 1
H H10A 0.4256 0.8209 0.4001 0.06 Uiso calc R 1 1
H H10B 0.2381 0.8572 0.3608 0.06 Uiso calc R 1 1
C C11 0.4473(2) 0.88841(17) 0.19002(16) 0.0605(4) Uani d . 1 1
H H11A 0.5719 0.851 0.1736 0.073 Uiso calc R 1 1
H H11B 0.3915 0.8598 0.1291 0.073 Uiso calc R 1 1
C C12 0.2945(2) 1.14975(17) 0.12267(16) 0.0559(4) Uani d . 1 1
H H12 0.1838 1.1193 0.1252 0.067 Uiso calc R 1 1
C C13 0.3403(2) 1.29658(18) 0.08711(17) 0.0612(4) Uani d . 1 1
H H13 0.2669 1.3843 0.0614 0.073 Uiso calc R 1 1
C C14 0.5179(3) 1.29123(19) 0.09628(18) 0.0657(5) Uani d . 1 1
H H14 0.5847 1.3749 0.0775 0.079 Uiso calc R 1 1
C C15 0.5757(2) 1.14127(19) 0.13775(17) 0.0621(4) Uani d . 1 1
H H15 0.6892 1.1045 0.1524 0.074 Uiso calc R 1 1
N N1 0.43895(17) 1.05482(13) 0.15398(12) 0.0517(3) Uani d . 1 1
O O1 0.25933(15) 0.57023(11) 0.49358(10) 0.0550(3) Uani d . 1 1
O O2 -0.00716(18) 0.36498(15) 0.89029(12) 0.0776(4) Uani d . 1 1
O O3 0.01756(18) 0.11918(14) 0.83236(13) 0.0736(4) Uani d . 1 1
H H3 -0.005(3) 0.197(2) 0.882(2) 0.088 Uiso d . 1 1

loop_
_atom_site_aniso_label
_atom_site_aniso_U_11
_atom_site_aniso_U_22
_atom_site_aniso_U_33
_atom_site_aniso_U_12
_atom_site_aniso_U_13
_atom_site_aniso_U_23
C1 0.0511(8) 0.0426(7) 0.0465(8) -0.0031(6) -0.0141(6) -0.0132(6)
C2 0.0462(8) 0.0477(8) 0.0460(8) -0.0038(6) -0.0141(6) -0.0121(6)
C3 0.0558(9) 0.0518(8) 0.0538(9) -0.0111(6) -0.0175(6) -0.0059(7)
C4 0.0801(12) 0.0467(8) 0.0701(11) -0.0104(7) -0.0237(9) -0.0155(8)
C5 0.0868(13) 0.0530(9) 0.0645(10) -0.0031(8) -0.0200(9) -0.0269(8)
C6 0.0730(11) 0.0512(8) 0.0489(9) -0.0053(7) -0.0107(7) -0.0188(7)
C7 0.0480(8) 0.0637(9) 0.0467(8) -0.0041(6) -0.0105(6) -0.0180(7)
C8 0.0653(10) 0.0705(11) 0.0600(10) -0.0061(8) -0.0056(7) -0.0340(8)
C9 0.0562(9) 0.0495(8) 0.0430(8) -0.0050(6) -0.0084(6) -0.0118(6)
C10 0.0575(9) 0.0465(8) 0.0455(8) -0.0052(6) -0.0110(6) -0.0111(6)
C11 0.0778(11) 0.0459(8) 0.0492(9) -0.0042(7) -0.0038(7) -0.0103(7)
C12 0.0514(9) 0.0570(9) 0.0536(9) -0.0068(7) -0.0066(6) -0.0108(7)
C13 0.0689(11) 0.0508(9) 0.0560(9) -0.0013(7) -0.0079(7) -0.0105(7)
C14 0.0820(12) 0.0549(9) 0.0598(10) -0.0214(8) -0.0160(8) -0.0093(8)
C15 0.0612(10) 0.0631(10) 0.0592(10) -0.0127(7) -0.0178(7) -0.0068(8)
N1 0.0588(8) 0.0448(7) 0.0453(7) -0.0061(5) -0.0065(5) -0.0076(5)
O1 0.0754(7) 0.0439(6) 0.0426(6) -0.0116(5) -0.0041(5) -0.0123(4)
O2 0.0910(9) 0.0849(9) 0.0502(7) -0.0214(7) 0.0058(6) -0.0209(6)
O3 0.0885(9) 0.0633(8) 0.0604(8) -0.0263(6) -0.0079(6) -0.0040(6)

loop_
_atom_type_symbol
_atom_type_description
_atom_type_scat_dispersion_real
_atom_type_scat_dispersion_imag
_atom_type_scat_source
C C 0.0033 0.0016 'International Tables Vol C Tables 4.2.6.8 and 6.1.1.4'
H H 0 0 'International Tables Vol C Tables 4.2.6.8 and 6.1.1.4'
N N 0.0061 0.0033 'International Tables Vol C Tables 4.2.6.8 and 6.1.1.4'
O O 0.0106 0.006 'International Tables Vol C Tables 4.2.6.8 and 6.1.1.4'

loop_
_geom_angle_atom_site_label_1
_geom_angle_atom_site_label_2
_geom_angle_atom_site_label_3
_geom_angle
O1 C1 C6 122.13(13)
O1 C1 C2 116.67(12)
C6 C1 C2 121.19(13)
C3 C2 C1 116.77(13)
C3 C2 C7 118.82(13)
C1 C2 C7 124.41(13)
O3 C3 C4 116.60(14)
O3 C3 C2 121.99(15)
C4 C3 C2 121.41(14)
C5 C4 C3 119.40(14)
C5 C4 H4 120.3
C3 C4 H4 120.3
C4 C5 C6 121.59(15)
C4 C5 H5 119.2
C6 C5 H5 119.2
C1 C6 C5 119.62(15)
C1 C6 H6 120.2
C5 C6 H6 120.2
O2 C7 C2 119.14(14)
O2 C7 C8 117.11(14)
C2 C7 C8 123.74(13)
C7 C8 H8A 109.5
C7 C8 H8B 109.5
H8A C8 H8B 109.5
C7 C8 H8C 109.5
H8A C8 H8C 109.5
H8B C8 H8C 109.5
O1 C9 C10 108.82(11)
O1 C9 H9A 109.9
C10 C9 H9A 109.9
O1 C9 H9B 109.9
C10 C9 H9B 109.9
H9A C9 H9B 108.3
C9 C10 C11 108.84(12)
C9 C10 H10A 109.9
C11 C10 H10A 109.9
C9 C10 H10B 109.9
C11 C10 H10B 109.9
H10A C10 H10B 108.3
N1 C11 C10 114.44(13)
N1 C11 H11A 108.7
C10 C11 H11A 108.7
N1 C11 H11B 108.7
C10 C11 H11B 108.7
H11A C11 H11B 107.6
C13 C12 N1 108.26(14)
C13 C12 H12 125.9
N1 C12 H12 125.9
C12 C13 C14 107.29(15)
C12 C13 H13 126.4
C14 C13 H13 126.4
C15 C14 C13 107.58(15)
C15 C14 H14 126.2
C13 C14 H14 126.2
N1 C15 C14 108.19(15)
N1 C15 H15 125.9
C14 C15 H15 125.9
C15 N1 C12 108.68(13)
C15 N1 C11 125.99(14)
C12 N1 C11 125.22(13)
C1 O1 C9 118.35(11)
C3 O3 H3 102.9(12)

loop_
_geom_bond_atom_site_label_1
_geom_bond_atom_site_label_2
_geom_bond_distance
C1 O1 1.3609(17)
C1 C6 1.378(2)
C1 C2 1.421(2)
C2 C3 1.413(2)
C2 C7 1.480(2)
C3 O3 1.3496(19)
C3 C4 1.389(2)
C4 C5 1.367(2)
C4 H4 0.93
C5 C6 1.381(2)
C5 H5 0.93
C6 H6 0.93
C7 O2 1.2406(18)
C7 C8 1.490(2)
C8 H8A 0.96
C8 H8B 0.96
C8 H8C 0.96
C9 O1 1.4297(17)
C9 C10 1.5042(19)
C9 H9A 0.97
C9 H9B 0.97
C10 C11 1.512(2)
C10 H10A 0.97
C10 H10B 0.97
C11 N1 1.4579(18)
C11 H11A 0.97
C11 H11B 0.97
C12 C13 1.359(2)
C12 N1 1.364(2)
C12 H12 0.93
C13 C14 1.396(2)
C13 H13 0.93
C14 C15 1.362(2)
C14 H14 0.93
C15 N1 1.357(2)
C15 H15 0.93
O3 H3 0.98(2)

loop_
_geom_hbond_atom_site_label_D
_geom_hbond_atom_site_label_H
_geom_hbond_atom_site_label_A
_geom_hbond_site_symmetry_A
_geom_hbond_distance_DH
_geom_hbond_distance_HA
_geom_hbond_distance_DA
_geom_hbond_angle_DHA
_geom_hbond_publ_flag
O3 H3 O2 . 0.98(2) 1.578(19) 2.498(2) 153.4(18) yes
C5 H5 Cg 1_545 0.93 2.90 3.641(2) 138 yes
C11 H11B Cg 2_675 0.97 2.74 3.3973(19) 125 yes

loop_
_geom_torsion_atom_site_label_1
_geom_torsion_atom_site_label_2
_geom_torsion_atom_site_label_3
_geom_torsion_atom_site_label_4
_geom_torsion
O1 C1 C2 C3 179.16(12)
C6 C1 C2 C3 -0.6(2)
O1 C1 C2 C7 -1.4(2)
C6 C1 C2 C7 178.83(13)
C1 C2 C3 O3 -179.70(13)
C7 C2 C3 O3 0.8(2)
C1 C2 C3 C4 0.9(2)
C7 C2 C3 C4 -178.57(13)
O3 C3 C4 C5 179.94(16)
C2 C3 C4 C5 -0.7(3)
C3 C4 C5 C6 0.1(3)
O1 C1 C6 C5 -179.71(14)
C2 C1 C6 C5 0.1(2)
C4 C5 C6 C1 0.2(3)
C3 C2 C7 O2 -5.5(2)
C1 C2 C7 O2 174.99(14)
C3 C2 C7 C8 173.87(14)
C1 C2 C7 C8 -5.6(2)
O1 C9 C10 C11 -179.11(12)
C9 C10 C11 N1 170.05(13)
N1 C12 C13 C14 0.30(18)
C12 C13 C14 C15 -0.2(2)
C13 C14 C15 N1 0.10(19)
C14 C15 N1 C12 0.08(18)
C14 C15 N1 C11 176.39(15)
C13 C12 N1 C15 -0.24(18)
C13 C12 N1 C11 -176.59(14)
C10 C11 N1 C15 104.65(18)
C10 C11 N1 C12 -79.63(19)
C6 C1 O1 C9 0.8(2)
C2 C1 O1 C9 -179.01(12)
C10 C9 O1 C1 176.69(12)
